data_7129584
loop_
_publ_author_name
'Fontana, Nicol\`o'
'Espinosa-Jalapa, Noel Angel'
'Seidl, Michael'
'Bauer, Jonathan O.'

_publ_section_title
;
 Hidden Silylium-Type Reactivity of a Siloxane-Based
 Phosphonium--Hydroborate Ion Pair
;
_journal_name_full 'Chemical Communications'
_journal_paper_doi 10.1039/D1CC07016A
_journal_year 2022
_chemical_formula_moiety 'C31 H44 O P S Si2, B C24 F20'
_chemical_formula_sum 'C55 H44 B F20 O P S Si2'
_chemical_formula_weight 1230.92
_space_group_crystal_system triclinic
_space_group_IT_number 2
_space_group_name_Hall '-P 1'
_space_group_name_H-M_alt 'P -1'
_atom_sites_solution_hydrogens geom
_atom_sites_solution_primary dual
_audit_creation_date 2021-07-14
_audit_creation_method
;
Olex2 1.5-alpha
(compiled 2021.06.29 svn.r12e2184c for OlexSys, GUI svn.r6374)
;
_audit_update_record
;
2021-09-02 deposited with the CCDC.	2022-01-17 downloaded from the CCDC.
;
_cell_angle_alpha 101.2990(10)
_cell_angle_beta 90.3210(10)
_cell_angle_gamma 93.8460(10)
_cell_formula_units_Z 2
_cell_length_a 9.9141(2)
_cell_length_b 14.3805(2)
_cell_length_c 19.1892(3)
_cell_measurement_reflns_used 23003
_cell_measurement_temperature 123.01(10)
_cell_measurement_theta_max 66.4750
_cell_measurement_theta_min 4.2760
_cell_volume 2676.24(8)
_computing_cell_refinement 'CrysAlisPro 1.171.41.90a (Rigaku OD, 2020)'
_computing_data_collection 'CrysAlisPro 1.171.41.90a (Rigaku OD, 2020)'
_computing_data_reduction 'CrysAlisPro 1.171.41.90a (Rigaku OD, 2020)'
_computing_molecular_graphics 'Olex2 1.5-alpha (Dolomanov et al., 2009)'
_computing_publication_material 'Olex2 1.5-alpha (Dolomanov et al., 2009)'
_computing_structure_refinement 'SHELXL 2018/3 (Sheldrick, 2015)'
_computing_structure_solution 'SHELXT  (Sheldrick, 2015)'
_diffrn_ambient_environment N~2~
_diffrn_ambient_temperature 123.01(10)
_diffrn_detector 'CCD plate'
_diffrn_detector_area_resol_mean 4.2047
_diffrn_detector_type TitanS2
_diffrn_measured_fraction_theta_full 0.993
_diffrn_measured_fraction_theta_max 0.993
_diffrn_measurement_details
;
List of Runs (angles in degrees, time in seconds):

  # Type    Start    End  Width  t~exp~   \w     \q     \k     \f   Frames
#--------------------------------------------------------------------------
  1  \w    -68.00 -42.00   1.00    5.00    --  -42.98  78.00  22.00   26
  2  \w     -5.00  20.00   1.00    5.00    --  -42.98  78.00  22.00   25
  3  \w    -30.00  36.00   1.00    5.00    --   42.98 -78.00-102.00   66
  4  \w     49.00  75.00   1.00    5.00    --   42.98 -78.00-102.00   26
  5  \w     41.00  66.00   1.00   30.00    --   86.50 -78.00-102.00   25
  6  \w   -163.00-114.00   1.00   30.00    --  -90.00 -78.00-102.00   49
  7  \w    -93.00 -29.00   1.00    5.00    --  -42.98 125.00 150.00   64
  8  \w     42.00 113.00   1.00    5.00    --   42.98  57.00  30.00   71
  9  \w     29.00 107.00   1.00    5.00    --   42.98  57.00 -30.00   78
 10  \w     96.00 121.00   1.00   30.00    --   86.50  78.00  22.00   25
 11  \w   -112.00 -55.00   1.00   30.00    --  -90.00 125.00 150.00   57
 12  \w   -105.00 -35.00   1.00   30.00    --  -90.00 125.00  30.00   70
 13  \w   -164.00-103.00   1.00   30.00    --  -90.00 -77.00   0.00   61
 14  \w   -106.00 -67.00   1.00   30.00    --  -90.00 110.00  15.87   39
 15  \w    -68.00 -42.00   1.00   30.00    --  -90.00  15.00  60.00   26
 16  \w    -60.00 -15.00   1.00   30.00    --  -90.00 110.00  15.87   45
 17  \w   -173.00-147.00   1.00   30.00    --  -90.00 -94.00-120.00   26
 18  \w    -99.00 -28.00   1.00   30.00    --  -90.00 125.00-180.00   71
 19  \w   -112.00 -51.00   1.00   30.00    --  -90.00 125.00  60.00   61
 20  \w    -67.00 -42.00   1.00   30.00    --  -90.00  45.00  30.00   25
 21  \w    -63.00 -31.00   1.00   30.00    --  -90.00  99.00-174.74   32
 22  \w   -116.00 -62.00   1.00   30.00    --  -90.00  61.00 -30.00   54
 23  \w   -163.00-132.00   1.00   30.00    --  -90.00 -77.00  60.00   31
 24  \w   -107.00 -30.00   1.00   30.00    --  -90.00 125.00 -90.00   77
 25  \w   -125.00 -97.00   1.00   30.00    --  -90.00-125.00 -30.00   28
 26  \w   -145.00-107.00   1.00   30.00    --  -90.00 -77.00 150.00   38
 27  \w   -131.00-105.00   1.00   30.00    --  -90.00 151.00-103.36   26
 28  \w    -90.00 -32.00   1.00   30.00    --  -90.00  53.00 -98.49   58
 29  \w   -110.00 -85.00   1.00   30.00    --  -90.00 -45.00  90.00   25
 30  \w   -138.00-113.00   1.00   30.00    --  -90.00 -94.00-120.00   25
 31  \w    -94.00 -42.00   1.00   30.00    --  -90.00 125.00  90.00   52
 32  \w   -105.00 -80.00   1.00   30.00    --  -90.00  77.00  60.00   25
 33  \w    -72.00 -46.00   1.00   30.00    --  -90.00  77.00  60.00   26
 34  \w   -122.00 -92.00   1.00   30.00    --  -90.00  83.00  10.63   30
 35  \w    -42.00 -17.00   1.00   30.00    --  -90.00  83.00  10.63   25
 36  \w   -144.00-104.00   1.00   30.00    --  -90.00 -94.00  41.29   40
 37  \w   -142.00-116.00   1.00   30.00    --  -90.00-125.00  30.00   26
 38  \w    -72.00 -47.00   1.00   30.00    --  -90.00  86.00 -35.32   25
 39  \w   -121.00 -96.00   1.00   30.00    --  -90.00  86.00 -35.32   25
 40  \w   -164.00-138.00   1.00   30.00    --  -90.00-125.00 -60.00   26
 41  \w   -125.00 -98.00   1.00   30.00    --  -90.00-125.00 -60.00   27
 42  \w   -107.00 -31.00   1.00   30.00    --  -90.00 125.00 120.00   76
 43  \w    -77.00 -31.00   1.00   30.00    --  -90.00  45.00 -30.00   46
 44  \w   -107.00 -66.00   1.00   30.00    --  -90.00 -61.00   0.00   41
 45  \w    -61.00 -26.00   1.00   30.00    --  -90.00  30.00 -30.00   35
 46  \w   -157.00-131.00   1.00   30.00    --  -90.00 -77.00 120.00   26
 47  \w   -162.00-110.00   1.00   30.00    --  -90.00-125.00-180.00   52
 48  \w   -162.00-128.00   1.00   30.00    --  -90.00-125.00   0.00   34
 49  \w    -69.00 -37.00   1.00   30.00    --  -90.00 125.00-150.00   32
 50  \w   -143.00-117.00   1.00   30.00    --  -90.00 -45.00-150.00   26
 51  \w    -93.00 -66.00   1.00   30.00    --  -90.00 -45.00  60.00   27
 52  \w   -160.00-126.00   1.00   30.00    --  -90.00 -45.00  90.00   34
 53  \w   -115.00 -73.00   1.00   30.00    --  -90.00  15.00  60.00   42
 54  \w   -107.00 -82.00   1.00   30.00    --  -90.00  61.00-120.00   25
 55  \w   -108.00 -82.00   1.00   30.00    --  -90.00 103.00 -80.98   26
 56  \w    -76.00 -51.00   1.00   30.00    --  -90.00  96.00  79.02   25
 57  \w    -98.00 -73.00   1.00   30.00    --  -90.00  89.00 149.38   25
 58  \w    -38.00 -13.00   1.00   30.00    --  -90.00  89.00 149.38   25
 59  \w    -45.00 -20.00   1.00   30.00    --  -90.00  30.00 -60.00   25
 60  \w    -87.00 -62.00   1.00   30.00    --  -90.00  27.00 178.81   25
 61  \w    -97.00 -71.00   1.00   30.00    --  -90.00  78.00  22.00   26
;
_diffrn_measurement_device 'four-circle diffractometer'
_diffrn_measurement_device_type 'SuperNova, Dualflex, TitanS2'
_diffrn_measurement_method '\w scans'
_diffrn_orient_matrix_type 'CrysAlisPro convention (1999,Acta A55,543-557)'
_diffrn_orient_matrix_UB_11 0.1061468000
_diffrn_orient_matrix_UB_12 -0.0420058000
_diffrn_orient_matrix_UB_13 -0.0532908000
_diffrn_orient_matrix_UB_21 0.1120107000
_diffrn_orient_matrix_UB_22 0.0650697000
_diffrn_orient_matrix_UB_23 0.0444414000
_diffrn_orient_matrix_UB_31 0.0212332000
_diffrn_orient_matrix_UB_32 -0.0774213000
_diffrn_orient_matrix_UB_33 0.0434759000
_diffrn_radiation_monochromator mirror
_diffrn_radiation_probe x-ray
_diffrn_radiation_type 'Cu K\a'
_diffrn_radiation_wavelength 1.54184
_diffrn_reflns_av_R_equivalents 0.0812
_diffrn_reflns_av_unetI/netI 0.0479
_diffrn_reflns_Laue_measured_fraction_full 0.993
_diffrn_reflns_Laue_measured_fraction_max 0.993
_diffrn_reflns_limit_h_max 11
_diffrn_reflns_limit_h_min -11
_diffrn_reflns_limit_k_max 14
_diffrn_reflns_limit_k_min -17
_diffrn_reflns_limit_l_max 22
_diffrn_reflns_limit_l_min -21
_diffrn_reflns_number 41863
_diffrn_reflns_point_group_measured_fraction_full 0.993
_diffrn_reflns_point_group_measured_fraction_max 0.993
_diffrn_reflns_theta_full 66.647
_diffrn_reflns_theta_max 66.647
_diffrn_reflns_theta_min 4.278
_diffrn_source 'micro-focus sealed X-ray tube'
_diffrn_source_type 'SuperNova (Cu) X-ray Source'
_exptl_absorpt_coefficient_mu 2.247
_exptl_absorpt_correction_T_max 0.714
_exptl_absorpt_correction_T_min 0.607
_exptl_absorpt_correction_type analytical
_exptl_absorpt_process_details
;
CrysAlisPro 1.171.41.90a (Rigaku Oxford Diffraction, 2020)
Analytical numeric absorption correction using a multifaceted crystal
model based on expressions derived by R.C. Clark & J.S. Reid.
(Clark, R. C. & Reid, J. S. (1995). Acta Cryst. A51, 887-897)
Empirical absorption correction using spherical harmonics,
implemented in SCALE3 ABSPACK scaling algorithm.
;
_exptl_crystal_colour colourless
_exptl_crystal_colour_primary colourless
_exptl_crystal_density_diffrn 1.528
_exptl_crystal_description block
_exptl_crystal_F_000 1252
_exptl_crystal_recrystallization_method 'Re-crystallisation from solvent: toluene/pentane'
_exptl_crystal_size_max 0.35
_exptl_crystal_size_mid 0.236
_exptl_crystal_size_min 0.21
_refine_diff_density_max 0.640
_refine_diff_density_min -0.605
_refine_diff_density_rms 0.075
_refine_ls_extinction_method none
_refine_ls_goodness_of_fit_ref 1.024
_refine_ls_hydrogen_treatment constr
_refine_ls_matrix_type full
_refine_ls_number_parameters 739
_refine_ls_number_reflns 9402
_refine_ls_number_restraints 0
_refine_ls_restrained_S_all 1.024
_refine_ls_R_factor_all 0.0561
_refine_ls_R_factor_gt 0.0491
_refine_ls_shift/su_max 0.001
_refine_ls_shift/su_mean 0.000
_refine_ls_structure_factor_coef Fsqd
_refine_ls_weighting_details 'w=1/[\s^2^(Fo^2^)+(0.0804P)^2^+1.5416P] where P=(Fo^2^+2Fc^2^)/3'
_refine_ls_weighting_scheme calc
_refine_ls_wR_factor_gt 0.1286
_refine_ls_wR_factor_ref 0.1342
_reflns_Friedel_coverage 0.000
_reflns_number_gt 8248
_reflns_number_total 9402
_reflns_threshold_expression 'I > 2\s(I)'
_cod_data_source_file d1cc07016a2.cif
_cod_data_source_block nf_693_1_ap_abs_ana
_cod_database_code 7129584
_shelx_shelxl_version_number 2018/3
_chemical_oxdiff_formula C55H44BF20OPSSi2
_shelx_space_group_comment
;
The symmetry employed for this shelxl refinement is uniquely defined
by the following loop, which should always be used as a source of
symmetry information in preference to the above space-group names.
They are only intended as comments.
;
_shelx_estimated_absorpt_t_max 0.650
_shelx_estimated_absorpt_t_min 0.507
_reflns_odcompleteness_completeness 98.47
_reflns_odcompleteness_iscentric 1
_reflns_odcompleteness_theta 66.97
_olex2_refinement_description
;
1. Fixed Uiso
 At 1.2 times of:
  All C(H) groups, All C(H,H) groups
 At 1.5 times of:
  All C(H,H,H) groups
2.a Secondary CH2 refined with riding coordinates:
 C1(H1A,H1B)
2.b Aromatic/amide H refined with riding coordinates:
 C14(H14), C21(H21), C11(H11), C15(H15), C13(H13), C12(H12), C27(H27),
 C17(H17), C23(H23), C20(H20), C19(H19), C26(H26), C18(H18), C25(H25), C24(H24)
2.c Idealised Me refined as rotating group:
 C30(H30A,H30B,H30C), C29(H29A,H29B,H29C), C9(H9A,H9B,H9C), C5(H5A,H5B,H5C),
 C8(H8A,H8B,H8C), C31(H31A,H31B,H31C), C3(H3A,H3B,H3C), C4(H4A,H4B,H4C), C7(H7A,
 H7B,H7C)
;
_olex2_submission_special_instructions 'No special instructions were received'
_oxdiff_exptl_absorpt_empirical_details
;
Empirical correction (ABSPACK) includes:
- Absorption correction using spherical harmonics
- Frame scaling
;
_oxdiff_exptl_absorpt_empirical_full_max 4.145
_oxdiff_exptl_absorpt_empirical_full_min 0.097

loop_
_space_group_symop_operation_xyz
'x, y, z'
'-x, -y, -z'

loop_
_atom_site_label
_atom_site_type_symbol
_atom_site_fract_x
_atom_site_fract_y
_atom_site_fract_z
_atom_site_U_iso_or_equiv
_atom_site_adp_type
_atom_site_occupancy
_atom_site_site_symmetry_order
_atom_site_calc_flag
_atom_site_refinement_flags_posn
_atom_site_refinement_flags_adp
_atom_site_refinement_flags_occupancy
_atom_site_disorder_assembly
_atom_site_disorder_group
S1 S 1.02242(6) 0.74252(4) 0.79450(3) 0.02557(15) Uani 1 1 d . . . . .
P1 P 0.83572(6) 0.67149(4) 0.80038(3) 0.02132(15) Uani 1 1 d . . . . .
Si1 Si 0.83322(6) 0.59507(4) 0.62782(3) 0.01999(15) Uani 1 1 d . . . . .
Si2 Si 1.05568(6) 0.75093(4) 0.68290(3) 0.02034(15) Uani 1 1 d . . . . .
F10 F 0.28482(14) 0.29394(10) 0.94229(7) 0.0258(3) Uani 1 1 d . . . . .
F7 F 0.44280(15) 0.50495(10) 0.74795(7) 0.0295(3) Uani 1 1 d . . . . .
F6 F 0.50495(14) 0.32634(10) 0.72844(7) 0.0251(3) Uani 1 1 d . . . . .
F11 F 0.56516(14) 0.04342(10) 0.89263(7) 0.0289(3) Uani 1 1 d . . . . .
F16 F 0.54593(14) 0.23988(11) 0.96183(7) 0.0299(3) Uani 1 1 d . . . . .
F20 F 0.69950(14) 0.19735(10) 0.72481(7) 0.0287(3) Uani 1 1 d . . . . .
F15 F 0.15453(14) 0.16331(10) 0.83324(8) 0.0298(3) Uani 1 1 d . . . . .
F1 F 0.58363(15) 0.02427(10) 0.74480(7) 0.0306(3) Uani 1 1 d . . . . .
F5 F 0.24067(15) 0.22555(10) 0.70767(7) 0.0314(3) Uani 1 1 d . . . . .
F19 F 0.94491(15) 0.26170(11) 0.77320(9) 0.0376(4) Uani 1 1 d . . . . .
F9 F 0.22715(16) 0.47394(11) 0.96120(8) 0.0359(4) Uani 1 1 d . . . . .
F8 F 0.30197(16) 0.58298(10) 0.86475(8) 0.0354(4) Uani 1 1 d . . . . .
F14 F 0.01779(16) 0.03974(12) 0.89786(9) 0.0396(4) Uani 1 1 d . . . . .
F4 F 0.19756(17) 0.12509(12) 0.57826(8) 0.0401(4) Uani 1 1 d . . . . .
F12 F 0.42670(18) -0.08369(11) 0.95063(8) 0.0399(4) Uani 1 1 d . . . . .
F2 F 0.54477(19) -0.07123(11) 0.61201(8) 0.0430(4) Uani 1 1 d . . . . .
O1 O 0.97673(17) 0.65956(11) 0.63193(8) 0.0236(4) Uani 1 1 d . . . . .
F3 F 0.3494(2) -0.02405(13) 0.52652(8) 0.0476(4) Uani 1 1 d . . . . .
F18 F 0.99930(15) 0.31170(13) 0.91600(10) 0.0481(5) Uani 1 1 d . . . . .
F13 F 0.1518(2) -0.08714(12) 0.95664(9) 0.0459(4) Uani 1 1 d . . . . .
F17 F 0.79591(17) 0.29528(13) 1.00857(9) 0.0450(4) Uani 1 1 d . . . . .
C38 C 0.3933(2) 0.29720(16) 0.83217(11) 0.0198(5) Uani 1 1 d . . . . .
C16 C 0.8683(2) 0.46761(17) 0.60858(11) 0.0230(5) Uani 1 1 d . . . . .
C44 C 0.3674(2) 0.11392(16) 0.86143(11) 0.0212(5) Uani 1 1 d . . . . .
C49 C 0.2274(3) 0.10542(17) 0.86429(12) 0.0248(5) Uani 1 1 d . . . . .
C51 C 0.6427(2) 0.24043(17) 0.91236(13) 0.0245(5) Uani 1 1 d . . . . .
C43 C 0.3245(2) 0.34121(17) 0.89063(12) 0.0214(5) Uani 1 1 d . . . . .
C32 C 0.4197(2) 0.13308(16) 0.73354(12) 0.0215(5) Uani 1 1 d . . . . .
C39 C 0.4315(2) 0.35781(17) 0.78628(12) 0.0205(5) Uani 1 1 d . . . . .
C50 C 0.6080(2) 0.21231(16) 0.84064(12) 0.0211(5) Uani 1 1 d . . . . .
C10 C 0.7198(2) 0.62246(17) 0.55758(12) 0.0227(5) Uani 1 1 d . . . . .
C45 C 0.4291(2) 0.04681(17) 0.89232(12) 0.0230(5) Uani 1 1 d . . . . .
C48 C 0.1538(3) 0.04084(19) 0.89578(13) 0.0283(5) Uani 1 1 d . . . . .
C14 C 0.6133(3) 0.73942(19) 0.50439(13) 0.0278(5) Uani 1 1 d . . . . .
H14 H 0.589472 0.802893 0.507016 0.033 Uiso 1 1 calc R U . . .
C42 C 0.2935(2) 0.43611(18) 0.90299(13) 0.0255(5) Uani 1 1 d . . . . .
C33 C 0.4895(3) 0.05474(17) 0.70437(12) 0.0241(5) Uani 1 1 d . . . . .
C40 C 0.4009(2) 0.45180(17) 0.79594(12) 0.0234(5) Uani 1 1 d . . . . .
C21 C 0.7672(3) 0.39744(18) 0.61548(13) 0.0264(5) Uani 1 1 d . . . . .
H21 H 0.679630 0.415308 0.629957 0.032 Uiso 1 1 calc R U . . .
C1 C 0.7478(2) 0.63428(18) 0.71600(12) 0.0235(5) Uani 1 1 d . . . . .
H1A H 0.693249 0.687497 0.710050 0.028 Uiso 1 1 calc R U . . .
H1B H 0.682620 0.581059 0.721486 0.028 Uiso 1 1 calc R U . . .
C55 C 0.7159(2) 0.22008(17) 0.79616(13) 0.0246(5) Uani 1 1 d . . . . .
C54 C 0.8469(2) 0.25293(18) 0.81998(14) 0.0289(5) Uani 1 1 d . . . . .
C11 C 0.6813(3) 0.55385(18) 0.49735(13) 0.0260(5) Uani 1 1 d . . . . .
H11 H 0.703012 0.489951 0.494824 0.031 Uiso 1 1 calc R U . . .
C22 C 0.9918(2) 0.86389(17) 0.66786(13) 0.0240(5) Uani 1 1 d . . . . .
C15 C 0.6818(2) 0.71536(18) 0.56092(12) 0.0253(5) Uani 1 1 d . . . . .
H15 H 0.703184 0.762409 0.602335 0.030 Uiso 1 1 calc R U . . .
C47 C 0.2208(3) -0.02299(18) 0.92620(13) 0.0310(6) Uani 1 1 d . . . . .
C46 C 0.3587(3) -0.02032(17) 0.92287(12) 0.0293(6) Uani 1 1 d . . . . .
C37 C 0.3200(2) 0.15242(18) 0.68730(12) 0.0252(5) Uani 1 1 d . . . . .
C28 C 1.2425(2) 0.74757(18) 0.67297(13) 0.0271(5) Uani 1 1 d . . . . .
C13 C 0.5796(3) 0.6711(2) 0.44417(13) 0.0298(6) Uani 1 1 d . . . . .
H13 H 0.534676 0.688113 0.405111 0.036 Uiso 1 1 calc R U . . .
C12 C 0.6114(3) 0.57795(19) 0.44087(13) 0.0299(6) Uani 1 1 d . . . . .
H12 H 0.585592 0.530627 0.400250 0.036 Uiso 1 1 calc R U . . .
C27 C 0.9544(3) 0.87437(19) 0.59998(13) 0.0301(6) Uani 1 1 d . . . . .
H27 H 0.958799 0.822415 0.561120 0.036 Uiso 1 1 calc R U . . .
C52 C 0.7711(3) 0.27106(18) 0.93865(14) 0.0306(6) Uani 1 1 d . . . . .
C53 C 0.8745(3) 0.27791(19) 0.89159(15) 0.0330(6) Uani 1 1 d . . . . .
C17 C 0.9959(3) 0.43950(19) 0.58733(14) 0.0299(5) Uani 1 1 d . . . . .
H17 H 1.065595 0.486076 0.582010 0.036 Uiso 1 1 calc R U . . .
C34 C 0.4704(3) 0.00324(18) 0.63647(14) 0.0305(6) Uani 1 1 d . . . . .
C41 C 0.3310(3) 0.49122(17) 0.85442(13) 0.0260(5) Uani 1 1 d . . . . .
C35 C 0.3721(3) 0.02658(19) 0.59284(13) 0.0332(6) Uani 1 1 d . . . . .
C23 C 0.9865(3) 0.94183(19) 0.72350(14) 0.0335(6) Uani 1 1 d . . . . .
H23 H 1.012547 0.936289 0.770145 0.040 Uiso 1 1 calc R U . . .
C36 C 0.2961(3) 0.10128(19) 0.61944(13) 0.0301(6) Uani 1 1 d . . . . .
C20 C 0.7934(3) 0.30235(19) 0.60146(14) 0.0326(6) Uani 1 1 d . . . . .
H20 H 0.723686 0.255248 0.605703 0.039 Uiso 1 1 calc R U . . .
C19 C 0.9211(3) 0.27601(19) 0.58128(14) 0.0358(6) Uani 1 1 d . . . . .
H19 H 0.939360 0.210766 0.572510 0.043 Uiso 1 1 calc R U . . .
C2 C 0.7311(3) 0.75867(19) 0.85707(14) 0.0332(6) Uani 1 1 d . . . . .
C6 C 0.8721(3) 0.56364(19) 0.83598(13) 0.0283(5) Uani 1 1 d . . . . .
C30 C 1.2728(3) 0.7546(2) 0.59573(15) 0.0395(7) Uani 1 1 d . . . . .
H30A H 1.221289 0.702997 0.563457 0.059 Uiso 1 1 calc R U . . .
H30B H 1.369647 0.749430 0.587424 0.059 Uiso 1 1 calc R U . . .
H30C H 1.246639 0.815926 0.586999 0.059 Uiso 1 1 calc R U . . .
C29 C 1.3143(3) 0.8319(2) 0.72440(16) 0.0376(6) Uani 1 1 d . . . . .
H29A H 1.282106 0.891448 0.715289 0.056 Uiso 1 1 calc R U . . .
H29B H 1.412126 0.831739 0.717272 0.056 Uiso 1 1 calc R U . . .
H29C H 1.294597 0.826364 0.773466 0.056 Uiso 1 1 calc R U . . .
C26 C 0.9108(3) 0.9601(2) 0.58838(15) 0.0379(7) Uani 1 1 d . . . . .
H26 H 0.885389 0.966436 0.541823 0.045 Uiso 1 1 calc R U . . .
C18 C 1.0222(3) 0.3437(2) 0.57378(15) 0.0367(6) Uani 1 1 d . . . . .
H18 H 1.109627 0.325180 0.559421 0.044 Uiso 1 1 calc R U . . .
C25 C 0.9044(3) 1.0357(2) 0.64440(16) 0.0387(7) Uani 1 1 d . . . . .
H25 H 0.872805 1.093815 0.636546 0.046 Uiso 1 1 calc R U . . .
C9 C 0.9784(3) 0.5102(2) 0.78852(14) 0.0382(7) Uani 1 1 d . . . . .
H9A H 0.941615 0.489685 0.740019 0.057 Uiso 1 1 calc R U . . .
H9B H 1.001221 0.454530 0.807340 0.057 Uiso 1 1 calc R U . . .
H9C H 1.059937 0.552563 0.788011 0.057 Uiso 1 1 calc R U . . .
C5 C 0.6980(3) 0.8337(2) 0.81341(18) 0.0460(8) Uani 1 1 d . . . . .
H5A H 0.781430 0.857853 0.793924 0.069 Uiso 1 1 calc R U . . .
H5B H 0.656332 0.886325 0.844133 0.069 Uiso 1 1 calc R U . . .
H5C H 0.635136 0.804715 0.774385 0.069 Uiso 1 1 calc R U . . .
B1 B 0.4468(3) 0.18835(18) 0.81704(13) 0.0194(5) Uani 1 1 d . . . . .
C8 C 0.9315(3) 0.5932(2) 0.91137(14) 0.0396(7) Uani 1 1 d . . . . .
H8A H 1.007853 0.640352 0.911816 0.059 Uiso 1 1 calc R U . . .
H8B H 0.962878 0.537360 0.927081 0.059 Uiso 1 1 calc R U . . .
H8C H 0.862014 0.620961 0.943536 0.059 Uiso 1 1 calc R U . . .
C31 C 1.2931(3) 0.6545(2) 0.68775(17) 0.0379(7) Uani 1 1 d . . . . .
H31A H 1.279520 0.651597 0.737854 0.057 Uiso 1 1 calc R U . . .
H31B H 1.389527 0.652125 0.677193 0.057 Uiso 1 1 calc R U . . .
H31C H 1.242432 0.600323 0.657633 0.057 Uiso 1 1 calc R U . . .
C3 C 0.8098(4) 0.8110(2) 0.92459(15) 0.0451(7) Uani 1 1 d . . . . .
H3A H 0.840739 0.764493 0.951106 0.068 Uiso 1 1 calc R U . . .
H3B H 0.750570 0.853442 0.954483 0.068 Uiso 1 1 calc R U . . .
H3C H 0.888094 0.848467 0.911053 0.068 Uiso 1 1 calc R U . . .
C24 C 0.9436(3) 1.0276(2) 0.71180(16) 0.0412(7) Uani 1 1 d . . . . .
H24 H 0.941316 1.080393 0.750144 0.049 Uiso 1 1 calc R U . . .
C4 C 0.6014(4) 0.7075(3) 0.8785(2) 0.0548(9) Uani 1 1 d . . . . .
H4A H 0.554435 0.670796 0.835774 0.082 Uiso 1 1 calc R U . . .
H4B H 0.542271 0.754609 0.903437 0.082 Uiso 1 1 calc R U . . .
H4C H 0.624741 0.664633 0.909855 0.082 Uiso 1 1 calc R U . . .
C7 C 0.7449(3) 0.4972(2) 0.8332(2) 0.0544(10) Uani 1 1 d . . . . .
H7A H 0.674213 0.530770 0.861113 0.082 Uiso 1 1 calc R U . . .
H7B H 0.765354 0.441663 0.852904 0.082 Uiso 1 1 calc R U . . .
H7C H 0.713445 0.476317 0.783732 0.082 Uiso 1 1 calc R U . . .

loop_
_atom_site_aniso_label
_atom_site_aniso_U_11
_atom_site_aniso_U_22
_atom_site_aniso_U_33
_atom_site_aniso_U_23
_atom_site_aniso_U_13
_atom_site_aniso_U_12
S1 0.0296(3) 0.0329(3) 0.0154(3) 0.0092(2) -0.0021(2) -0.0020(2)
P1 0.0275(3) 0.0260(3) 0.0115(3) 0.0065(2) -0.0002(2) 0.0009(2)
Si1 0.0251(3) 0.0232(3) 0.0125(3) 0.0052(2) -0.0007(2) 0.0030(3)
Si2 0.0248(3) 0.0225(3) 0.0153(3) 0.0072(2) 0.0003(2) 0.0033(3)
F10 0.0333(7) 0.0299(7) 0.0178(6) 0.0120(6) 0.0067(6) 0.0069(6)
F7 0.0378(8) 0.0290(7) 0.0274(7) 0.0185(6) 0.0030(6) 0.0055(6)
F6 0.0331(7) 0.0296(7) 0.0160(6) 0.0103(5) 0.0057(5) 0.0082(6)
F11 0.0337(8) 0.0314(7) 0.0261(7) 0.0137(6) -0.0003(6) 0.0124(6)
F16 0.0300(7) 0.0426(8) 0.0167(7) 0.0031(6) -0.0009(6) 0.0076(6)
F20 0.0304(7) 0.0380(8) 0.0207(7) 0.0117(6) 0.0053(6) 0.0067(6)
F15 0.0263(7) 0.0353(8) 0.0312(8) 0.0135(6) -0.0049(6) 0.0055(6)
F1 0.0400(8) 0.0282(7) 0.0260(7) 0.0070(6) 0.0003(6) 0.0131(6)
F5 0.0326(8) 0.0384(8) 0.0248(7) 0.0075(6) -0.0076(6) 0.0114(7)
F19 0.0267(7) 0.0371(8) 0.0511(10) 0.0121(7) 0.0111(7) 0.0059(7)
F9 0.0470(9) 0.0327(8) 0.0300(8) 0.0067(6) 0.0177(7) 0.0138(7)
F8 0.0449(9) 0.0231(7) 0.0419(9) 0.0113(6) 0.0095(7) 0.0134(7)
F14 0.0315(8) 0.0507(10) 0.0359(9) 0.0104(7) 0.0038(7) -0.0084(7)
F4 0.0462(9) 0.0534(10) 0.0223(7) 0.0135(7) -0.0150(7) -0.0027(8)
F12 0.0662(11) 0.0293(8) 0.0303(8) 0.0184(6) -0.0040(7) 0.0104(8)
F2 0.0630(11) 0.0320(8) 0.0316(8) -0.0026(7) 0.0106(8) 0.0116(8)
O1 0.0293(9) 0.0239(8) 0.0184(8) 0.0059(6) 0.0003(7) 0.0037(7)
F3 0.0744(12) 0.0474(10) 0.0159(7) -0.0032(7) -0.0018(8) -0.0054(9)
F18 0.0207(7) 0.0545(10) 0.0611(11) -0.0080(9) -0.0077(7) 0.0030(7)
F13 0.0643(11) 0.0408(9) 0.0355(9) 0.0199(8) 0.0069(8) -0.0128(8)
F17 0.0385(9) 0.0612(11) 0.0290(8) -0.0083(8) -0.0146(7) 0.0101(8)
C38 0.0200(10) 0.0271(12) 0.0144(10) 0.0086(9) -0.0033(8) 0.0044(9)
C16 0.0293(12) 0.0286(12) 0.0119(10) 0.0048(9) -0.0007(9) 0.0053(10)
C44 0.0286(12) 0.0226(11) 0.0131(10) 0.0041(9) -0.0018(9) 0.0048(10)
C49 0.0317(13) 0.0274(12) 0.0170(11) 0.0076(10) -0.0032(10) 0.0055(10)
C51 0.0241(11) 0.0284(12) 0.0216(12) 0.0051(10) -0.0019(10) 0.0067(10)
C43 0.0229(11) 0.0274(12) 0.0163(11) 0.0085(9) -0.0003(9) 0.0055(10)
C32 0.0273(12) 0.0242(11) 0.0146(11) 0.0080(9) -0.0001(9) 0.0010(10)
C39 0.0215(11) 0.0267(12) 0.0148(10) 0.0065(9) -0.0006(8) 0.0057(9)
C50 0.0244(11) 0.0207(11) 0.0204(11) 0.0074(9) -0.0012(9) 0.0073(9)
C10 0.0248(11) 0.0296(12) 0.0153(11) 0.0079(9) 0.0035(9) 0.0026(10)
C45 0.0318(12) 0.0249(12) 0.0137(10) 0.0061(9) 0.0004(9) 0.0065(10)
C48 0.0309(13) 0.0346(13) 0.0184(11) 0.0041(10) 0.0026(10) -0.0012(11)
C14 0.0316(13) 0.0335(13) 0.0219(12) 0.0118(10) 0.0035(10) 0.0092(11)
C42 0.0280(12) 0.0278(12) 0.0221(12) 0.0056(10) 0.0051(9) 0.0090(10)
C33 0.0316(13) 0.0257(12) 0.0167(11) 0.0085(9) 0.0009(9) 0.0016(10)
C40 0.0265(12) 0.0285(12) 0.0188(11) 0.0129(10) -0.0005(9) 0.0040(10)
C21 0.0301(13) 0.0297(13) 0.0206(11) 0.0082(10) 0.0003(10) 0.0014(10)
C1 0.0248(11) 0.0310(12) 0.0164(11) 0.0071(9) -0.0003(9) 0.0065(10)
C55 0.0269(12) 0.0243(12) 0.0246(12) 0.0076(10) -0.0011(10) 0.0073(10)
C54 0.0240(12) 0.0260(12) 0.0384(14) 0.0084(11) 0.0060(11) 0.0077(10)
C11 0.0307(12) 0.0298(12) 0.0178(11) 0.0049(10) -0.0013(10) 0.0034(10)
C22 0.0261(12) 0.0245(12) 0.0228(12) 0.0079(10) -0.0002(10) 0.0017(10)
C15 0.0307(12) 0.0304(12) 0.0153(11) 0.0043(10) 0.0009(9) 0.0060(10)
C47 0.0496(16) 0.0271(12) 0.0164(11) 0.0079(10) 0.0037(11) -0.0068(12)
C46 0.0509(16) 0.0236(12) 0.0158(11) 0.0085(10) -0.0025(11) 0.0062(11)
C37 0.0280(12) 0.0316(13) 0.0177(11) 0.0097(10) -0.0007(10) 0.0003(10)
C28 0.0274(12) 0.0293(13) 0.0278(13) 0.0136(10) -0.0005(10) 0.0020(10)
C13 0.0303(13) 0.0432(15) 0.0187(12) 0.0121(11) -0.0021(10) 0.0059(12)
C12 0.0343(13) 0.0369(14) 0.0170(11) 0.0021(10) -0.0050(10) 0.0019(11)
C27 0.0402(14) 0.0294(13) 0.0222(12) 0.0074(10) -0.0010(11) 0.0062(11)
C52 0.0313(13) 0.0319(13) 0.0274(13) 0.0008(11) -0.0064(11) 0.0088(11)
C53 0.0220(12) 0.0310(13) 0.0432(16) -0.0008(11) -0.0082(11) 0.0064(11)
C17 0.0337(13) 0.0303(13) 0.0272(13) 0.0086(11) 0.0068(11) 0.0042(11)
C34 0.0432(15) 0.0236(12) 0.0243(12) 0.0036(10) 0.0082(11) 0.0009(11)
C41 0.0297(12) 0.0203(11) 0.0300(13) 0.0079(10) -0.0002(10) 0.0071(10)
C35 0.0496(16) 0.0346(14) 0.0143(11) 0.0063(10) -0.0015(11) -0.0101(12)
C23 0.0479(16) 0.0290(13) 0.0247(13) 0.0067(11) -0.0040(11) 0.0066(12)
C36 0.0374(14) 0.0381(14) 0.0165(11) 0.0119(11) -0.0063(10) -0.0046(12)
C20 0.0457(15) 0.0275(13) 0.0267(13) 0.0119(11) 0.0032(11) -0.0011(12)
C19 0.0552(17) 0.0256(13) 0.0302(14) 0.0116(11) 0.0105(12) 0.0102(13)
C2 0.0402(15) 0.0321(13) 0.0248(13) -0.0002(11) 0.0088(11) 0.0005(12)
C6 0.0272(12) 0.0378(14) 0.0240(12) 0.0169(11) -0.0063(10) -0.0008(11)
C30 0.0336(14) 0.0557(18) 0.0331(15) 0.0165(13) 0.0069(12) 0.0074(13)
C29 0.0317(14) 0.0405(15) 0.0414(16) 0.0121(13) -0.0055(12) -0.0041(12)
C26 0.0491(17) 0.0389(15) 0.0317(14) 0.0195(12) -0.0020(12) 0.0096(13)
C18 0.0420(15) 0.0338(14) 0.0371(15) 0.0099(12) 0.0122(12) 0.0128(13)
C25 0.0478(16) 0.0291(14) 0.0445(16) 0.0170(13) 0.0060(13) 0.0124(13)
C9 0.0561(18) 0.0345(14) 0.0264(13) 0.0085(11) -0.0058(12) 0.0137(13)
C5 0.0517(18) 0.0371(16) 0.0481(18) -0.0004(14) 0.0001(14) 0.0217(14)
B1 0.0224(12) 0.0238(13) 0.0138(11) 0.0069(10) 0.0002(10) 0.0061(10)
C8 0.0440(16) 0.0589(18) 0.0205(13) 0.0159(13) -0.0050(11) 0.0127(14)
C31 0.0325(14) 0.0386(15) 0.0475(17) 0.0174(13) 0.0006(12) 0.0130(12)
C3 0.068(2) 0.0395(16) 0.0239(14) -0.0021(12) 0.0088(14) -0.0033(15)
C24 0.0600(19) 0.0257(13) 0.0386(16) 0.0061(12) 0.0007(14) 0.0097(13)
C4 0.0477(18) 0.0531(19) 0.054(2) -0.0120(16) 0.0241(16) -0.0030(16)
C7 0.0401(17) 0.0453(17) 0.089(3) 0.0429(19) -0.0155(17) -0.0035(14)

loop_
_atom_type_symbol
_atom_type_description
_atom_type_scat_dispersion_real
_atom_type_scat_dispersion_imag
_atom_type_scat_source
C C 0.0181 0.0091 'International Tables Vol C Tables 4.2.6.8 and 6.1.1.4'
H H 0.0000 0.0000 'International Tables Vol C Tables 4.2.6.8 and 6.1.1.4'
B B 0.0090 0.0039 'International Tables Vol C Tables 4.2.6.8 and 6.1.1.4'
F F 0.0727 0.0534 'International Tables Vol C Tables 4.2.6.8 and 6.1.1.4'
O O 0.0492 0.0322 'International Tables Vol C Tables 4.2.6.8 and 6.1.1.4'
P P 0.2955 0.4335 'International Tables Vol C Tables 4.2.6.8 and 6.1.1.4'
S S 0.3331 0.5567 'International Tables Vol C Tables 4.2.6.8 and 6.1.1.4'
Si Si 0.2541 0.3302 'International Tables Vol C Tables 4.2.6.8 and 6.1.1.4'

loop_
_exptl_crystal_face_index_h
_exptl_crystal_face_index_k
_exptl_crystal_face_index_l
_exptl_crystal_face_perp_dist
-1 -4 12 0.1224
2 -1 -5 0.1125
-3 5 2 0.1176
1 2 -5 0.1460
3 -5 -2 0.1506
2 -3 5 0.1454
-4 -5 -1 0.1065
-3 0 -5 0.1096
-2 3 -5 0.1610
5 5 2 0.1021
3 5 0 0.1207
0 -5 4 0.1648
-5 -3 -4 0.1046
-4 -5 5 0.1118
-5 2 -3 0.1082
5 3 -3 0.1198
4 5 -5 0.1255
5 -3 -1 0.1419
-5 1 4 0.1026
4 1 -5 0.1166
-5 4 0 0.1063
-3 5 -3 0.1486
-2 -2 5 0.1117
-2 2 5 0.1122
0 -1 5 0.1092
0 -1 -5 0.1129
-1 5 5 0.0936
1 1 5 0.0950
-1 -3 -5 0.1143
1 5 5 0.0969

loop_
_geom_angle_atom_site_label_1
_geom_angle_atom_site_label_2
_geom_angle_atom_site_label_3
_geom_angle
_geom_angle_site_symmetry_1
_geom_angle_site_symmetry_3
_geom_angle_publ_flag
P1 S1 Si2 107.86(3) . . ?
C1 P1 S1 114.11(9) . . ?
C1 P1 C2 107.01(11) . . ?
C1 P1 C6 108.74(11) . . ?
C2 P1 S1 105.77(9) . . ?
C2 P1 C6 116.37(12) . . ?
C6 P1 S1 105.06(8) . . ?
O1 Si1 C16 108.87(10) . . ?
O1 Si1 C10 110.25(10) . . ?
O1 Si1 C1 106.42(10) . . ?
C16 Si1 C10 110.60(10) . . ?
C16 Si1 C1 113.90(11) . . ?
C10 Si1 C1 106.69(10) . . ?
O1 Si2 S1 109.26(7) . . ?
O1 Si2 C22 111.27(9) . . ?
O1 Si2 C28 111.02(11) . . ?
C22 Si2 S1 107.97(8) . . ?
C22 Si2 C28 112.77(11) . . ?
C28 Si2 S1 104.22(8) . . ?
Si2 O1 Si1 139.60(11) . . ?
C43 C38 C39 113.2(2) . . ?
C43 C38 B1 127.5(2) . . ?
C39 C38 B1 118.9(2) . . ?
C21 C16 Si1 120.71(18) . . ?
C17 C16 Si1 120.9(2) . . ?
C17 C16 C21 118.4(2) . . ?
C49 C44 C45 112.9(2) . . ?
C49 C44 B1 121.55(18) . . ?
C45 C44 B1 125.2(2) . . ?
F15 C49 C44 119.0(2) . . ?
F15 C49 C48 115.9(2) . . ?
C48 C49 C44 125.1(2) . . ?
F16 C51 C50 119.7(2) . . ?
F16 C51 C52 115.4(2) . . ?
C52 C51 C50 124.9(2) . . ?
F10 C43 C38 121.2(2) . . ?
F10 C43 C42 114.4(2) . . ?
C38 C43 C42 124.4(2) . . ?
C33 C32 C37 112.8(2) . . ?
C33 C32 B1 121.18(18) . . ?
C37 C32 B1 125.8(2) . . ?
F6 C39 C38 120.2(2) . . ?
F6 C39 C40 115.6(2) . . ?
C40 C39 C38 124.3(2) . . ?
C51 C50 B1 119.1(2) . . ?
C55 C50 C51 113.3(2) . . ?
C55 C50 B1 127.0(2) . . ?
C11 C10 Si1 121.22(17) . . ?
C11 C10 C15 118.2(2) . . ?
C15 C10 Si1 120.27(18) . . ?
F11 C45 C44 120.8(2) . . ?
F11 C45 C46 115.56(19) . . ?
C46 C45 C44 123.7(2) . . ?
F14 C48 C49 120.9(2) . . ?
F14 C48 C47 119.8(2) . . ?
C49 C48 C47 119.3(2) . . ?
C15 C14 H14 119.9 . . ?
C13 C14 H14 119.9 . . ?
C13 C14 C15 120.2(2) . . ?
F9 C42 C43 120.9(2) . . ?
F9 C42 C41 119.7(2) . . ?
C41 C42 C43 119.3(2) . . ?
F1 C33 C32 119.2(2) . . ?
F1 C33 C34 115.9(2) . . ?
C34 C33 C32 124.9(2) . . ?
F7 C40 C39 119.7(2) . . ?
F7 C40 C41 120.4(2) . . ?
C41 C40 C39 119.9(2) . . ?
C16 C21 H21 119.6 . . ?
C20 C21 C16 120.8(2) . . ?
C20 C21 H21 119.6 . . ?
P1 C1 Si1 124.60(13) . . ?
P1 C1 H1A 106.2 . . ?
P1 C1 H1B 106.2 . . ?
Si1 C1 H1A 106.2 . . ?
Si1 C1 H1B 106.2 . . ?
H1A C1 H1B 106.4 . . ?
F20 C55 C50 121.1(2) . . ?
F20 C55 C54 114.8(2) . . ?
C50 C55 C54 124.0(2) . . ?
F19 C54 C55 120.3(2) . . ?
F19 C54 C53 120.2(2) . . ?
C53 C54 C55 119.5(2) . . ?
C10 C11 H11 119.6 . . ?
C12 C11 C10 120.9(2) . . ?
C12 C11 H11 119.6 . . ?
C27 C22 Si2 120.75(19) . . ?
C27 C22 C23 118.3(2) . . ?
C23 C22 Si2 120.90(17) . . ?
C10 C15 H15 119.6 . . ?
C14 C15 C10 120.8(2) . . ?
C14 C15 H15 119.6 . . ?
F13 C47 C48 120.6(3) . . ?
F13 C47 C46 121.0(2) . . ?
C46 C47 C48 118.4(2) . . ?
F12 C46 C45 119.7(2) . . ?
F12 C46 C47 119.6(2) . . ?
C47 C46 C45 120.6(2) . . ?
F5 C37 C32 120.7(2) . . ?
F5 C37 C36 115.43(19) . . ?
C36 C37 C32 123.9(2) . . ?
C30 C28 Si2 106.78(16) . . ?
C30 C28 C29 110.3(2) . . ?
C30 C28 C31 109.1(2) . . ?
C29 C28 Si2 109.77(19) . . ?
C29 C28 C31 109.2(2) . . ?
C31 C28 Si2 111.65(18) . . ?
C14 C13 H13 120.0 . . ?
C14 C13 C12 120.0(2) . . ?
C12 C13 H13 120.0 . . ?
C11 C12 H12 120.1 . . ?
C13 C12 C11 119.8(2) . . ?
C13 C12 H12 120.1 . . ?
C22 C27 H27 119.6 . . ?
C26 C27 C22 120.7(2) . . ?
C26 C27 H27 119.6 . . ?
F17 C52 C51 120.9(3) . . ?
F17 C52 C53 119.9(2) . . ?
C51 C52 C53 119.1(2) . . ?
F18 C53 C54 120.7(3) . . ?
F18 C53 C52 120.1(2) . . ?
C54 C53 C52 119.1(2) . . ?
C16 C17 H17 119.7 . . ?
C16 C17 C18 120.7(3) . . ?
C18 C17 H17 119.7 . . ?
F2 C34 C33 120.9(2) . . ?
F2 C34 C35 119.4(2) . . ?
C33 C34 C35 119.7(2) . . ?
F8 C41 C42 120.7(2) . . ?
F8 C41 C40 120.4(2) . . ?
C40 C41 C42 118.9(2) . . ?
F3 C35 C34 120.9(3) . . ?
F3 C35 C36 120.9(2) . . ?
C36 C35 C34 118.2(2) . . ?
C22 C23 H23 119.5 . . ?
C24 C23 C22 121.0(2) . . ?
C24 C23 H23 119.5 . . ?
F4 C36 C37 120.0(2) . . ?
F4 C36 C35 119.6(2) . . ?
C35 C36 C37 120.4(2) . . ?
C21 C20 H20 120.1 . . ?
C19 C20 C21 119.9(3) . . ?
C19 C20 H20 120.1 . . ?
C20 C19 H19 119.8 . . ?
C18 C19 C20 120.5(2) . . ?
C18 C19 H19 119.8 . . ?
C5 C2 P1 107.35(19) . . ?
C5 C2 C3 107.4(2) . . ?
C3 C2 P1 111.5(2) . . ?
C4 C2 P1 110.0(2) . . ?
C4 C2 C5 111.1(3) . . ?
C4 C2 C3 109.4(3) . . ?
C9 C6 P1 108.23(17) . . ?
C8 C6 P1 109.85(19) . . ?
C8 C6 C9 108.2(2) . . ?
C7 C6 P1 110.55(16) . . ?
C7 C6 C9 108.0(3) . . ?
C7 C6 C8 111.9(3) . . ?
C28 C30 H30A 109.5 . . ?
C28 C30 H30B 109.5 . . ?
C28 C30 H30C 109.5 . . ?
H30A C30 H30B 109.5 . . ?
H30A C30 H30C 109.5 . . ?
H30B C30 H30C 109.5 . . ?
C28 C29 H29A 109.5 . . ?
C28 C29 H29B 109.5 . . ?
C28 C29 H29C 109.5 . . ?
H29A C29 H29B 109.5 . . ?
H29A C29 H29C 109.5 . . ?
H29B C29 H29C 109.5 . . ?
C27 C26 H26 120.0 . . ?
C25 C26 C27 120.0(2) . . ?
C25 C26 H26 120.0 . . ?
C17 C18 H18 120.1 . . ?
C19 C18 C17 119.8(3) . . ?
C19 C18 H18 120.1 . . ?
C26 C25 H25 119.9 . . ?
C26 C25 C24 120.3(2) . . ?
C24 C25 H25 119.9 . . ?
C6 C9 H9A 109.5 . . ?
C6 C9 H9B 109.5 . . ?
C6 C9 H9C 109.5 . . ?
H9A C9 H9B 109.5 . . ?
H9A C9 H9C 109.5 . . ?
H9B C9 H9C 109.5 . . ?
C2 C5 H5A 109.5 . . ?
C2 C5 H5B 109.5 . . ?
C2 C5 H5C 109.5 . . ?
H5A C5 H5B 109.5 . . ?
H5A C5 H5C 109.5 . . ?
H5B C5 H5C 109.5 . . ?
C44 B1 C38 115.06(19) . . ?
C32 B1 C38 112.15(16) . . ?
C32 B1 C44 102.08(18) . . ?
C50 B1 C38 100.34(18) . . ?
C50 B1 C44 113.13(17) . . ?
C50 B1 C32 114.68(19) . . ?
C6 C8 H8A 109.5 . . ?
C6 C8 H8B 109.5 . . ?
C6 C8 H8C 109.5 . . ?
H8A C8 H8B 109.5 . . ?
H8A C8 H8C 109.5 . . ?
H8B C8 H8C 109.5 . . ?
C28 C31 H31A 109.5 . . ?
C28 C31 H31B 109.5 . . ?
C28 C31 H31C 109.5 . . ?
H31A C31 H31B 109.5 . . ?
H31A C31 H31C 109.5 . . ?
H31B C31 H31C 109.5 . . ?
C2 C3 H3A 109.5 . . ?
C2 C3 H3B 109.5 . . ?
C2 C3 H3C 109.5 . . ?
H3A C3 H3B 109.5 . . ?
H3A C3 H3C 109.5 . . ?
H3B C3 H3C 109.5 . . ?
C23 C24 H24 120.1 . . ?
C25 C24 C23 119.8(3) . . ?
C25 C24 H24 120.1 . . ?
C2 C4 H4A 109.5 . . ?
C2 C4 H4B 109.5 . . ?
C2 C4 H4C 109.5 . . ?
H4A C4 H4B 109.5 . . ?
H4A C4 H4C 109.5 . . ?
H4B C4 H4C 109.5 . . ?
C6 C7 H7A 109.5 . . ?
C6 C7 H7B 109.5 . . ?
C6 C7 H7C 109.5 . . ?
H7A C7 H7B 109.5 . . ?
H7A C7 H7C 109.5 . . ?
H7B C7 H7C 109.5 . . ?

loop_
_geom_bond_atom_site_label_1
_geom_bond_atom_site_label_2
_geom_bond_distance
_geom_bond_site_symmetry_2
_geom_bond_publ_flag
S1 P1 2.0678(9) . ?
S1 Si2 2.1940(8) . ?
P1 C1 1.803(2) . ?
P1 C2 1.866(3) . ?
P1 C6 1.868(2) . ?
Si1 O1 1.6381(18) . ?
Si1 C16 1.854(2) . ?
Si1 C10 1.867(2) . ?
Si1 C1 1.899(2) . ?
Si2 O1 1.6265(18) . ?
Si2 C22 1.855(2) . ?
Si2 C28 1.866(3) . ?
F10 C43 1.354(3) . ?
F7 C40 1.357(3) . ?
F6 C39 1.351(3) . ?
F11 C45 1.353(3) . ?
F16 C51 1.354(3) . ?
F20 C55 1.350(3) . ?
F15 C49 1.357(2) . ?
F1 C33 1.358(3) . ?
F5 C37 1.353(3) . ?
F19 C54 1.343(3) . ?
F9 C42 1.340(3) . ?
F8 C41 1.346(3) . ?
F14 C48 1.348(3) . ?
F4 C36 1.356(3) . ?
F12 C46 1.356(3) . ?
F2 C34 1.351(3) . ?
F3 C35 1.346(3) . ?
F18 C53 1.346(3) . ?
F13 C47 1.339(3) . ?
F17 C52 1.336(3) . ?
C38 C43 1.383(3) . ?
C38 C39 1.392(3) . ?
C38 B1 1.659(3) . ?
C16 C21 1.399(4) . ?
C16 C17 1.392(4) . ?
C44 C49 1.387(3) . ?
C44 C45 1.399(3) . ?
C44 B1 1.656(4) . ?
C49 C48 1.377(4) . ?
C51 C50 1.391(3) . ?
C51 C52 1.378(4) . ?
C43 C42 1.394(3) . ?
C32 C33 1.387(3) . ?
C32 C37 1.402(3) . ?
C32 B1 1.655(3) . ?
C39 C40 1.382(3) . ?
C50 C55 1.384(4) . ?
C50 B1 1.654(3) . ?
C10 C11 1.397(3) . ?
C10 C15 1.402(3) . ?
C45 C46 1.378(4) . ?
C48 C47 1.383(4) . ?
C14 H14 0.9500 . ?
C14 C15 1.389(3) . ?
C14 C13 1.385(4) . ?
C42 C41 1.374(4) . ?
C33 C34 1.372(4) . ?
C40 C41 1.369(4) . ?
C21 H21 0.9500 . ?
C21 C20 1.383(4) . ?
C1 H1A 0.9900 . ?
C1 H1B 0.9900 . ?
C55 C54 1.395(4) . ?
C54 C53 1.372(4) . ?
C11 H11 0.9500 . ?
C11 C12 1.395(3) . ?
C22 C27 1.391(3) . ?
C22 C23 1.392(4) . ?
C15 H15 0.9500 . ?
C47 C46 1.367(4) . ?
C37 C36 1.375(4) . ?
C28 C30 1.535(4) . ?
C28 C29 1.536(4) . ?
C28 C31 1.537(3) . ?
C13 H13 0.9500 . ?
C13 C12 1.386(4) . ?
C12 H12 0.9500 . ?
C27 H27 0.9500 . ?
C27 C26 1.391(4) . ?
C52 C53 1.381(4) . ?
C17 H17 0.9500 . ?
C17 C18 1.393(4) . ?
C34 C35 1.381(4) . ?
C35 C36 1.371(4) . ?
C23 H23 0.9500 . ?
C23 C24 1.389(4) . ?
C20 H20 0.9500 . ?
C20 C19 1.382(4) . ?
C19 H19 0.9500 . ?
C19 C18 1.378(4) . ?
C2 C5 1.541(4) . ?
C2 C3 1.544(4) . ?
C2 C4 1.536(5) . ?
C6 C9 1.541(4) . ?
C6 C8 1.529(3) . ?
C6 C7 1.524(4) . ?
C30 H30A 0.9800 . ?
C30 H30B 0.9800 . ?
C30 H30C 0.9800 . ?
C29 H29A 0.9800 . ?
C29 H29B 0.9800 . ?
C29 H29C 0.9800 . ?
C26 H26 0.9500 . ?
C26 C25 1.376(4) . ?
C18 H18 0.9500 . ?
C25 H25 0.9500 . ?
C25 C24 1.378(4) . ?
C9 H9A 0.9800 . ?
C9 H9B 0.9800 . ?
C9 H9C 0.9800 . ?
C5 H5A 0.9800 . ?
C5 H5B 0.9800 . ?
C5 H5C 0.9800 . ?
C8 H8A 0.9800 . ?
C8 H8B 0.9800 . ?
C8 H8C 0.9800 . ?
C31 H31A 0.9800 . ?
C31 H31B 0.9800 . ?
C31 H31C 0.9800 . ?
C3 H3A 0.9800 . ?
C3 H3B 0.9800 . ?
C3 H3C 0.9800 . ?
C24 H24 0.9500 . ?
C4 H4A 0.9800 . ?
C4 H4B 0.9800 . ?
C4 H4C 0.9800 . ?
C7 H7A 0.9800 . ?
C7 H7B 0.9800 . ?
C7 H7C 0.9800 . ?

loop_
_geom_torsion_atom_site_label_1
_geom_torsion_atom_site_label_2
_geom_torsion_atom_site_label_3
_geom_torsion_atom_site_label_4
_geom_torsion
_geom_torsion_site_symmetry_1
_geom_torsion_site_symmetry_2
_geom_torsion_site_symmetry_3
_geom_torsion_site_symmetry_4
_geom_torsion_publ_flag
S1 P1 C1 Si1 33.84(18) . . . . ?
S1 P1 C2 C5 71.3(2) . . . . ?
S1 P1 C2 C3 -46.1(2) . . . . ?
S1 P1 C2 C4 -167.7(2) . . . . ?
S1 P1 C6 C9 -53.79(18) . . . . ?
S1 P1 C6 C8 64.1(2) . . . . ?
S1 P1 C6 C7 -171.9(2) . . . . ?
S1 Si2 O1 Si1 39.89(16) . . . . ?
S1 Si2 C22 C27 -156.9(2) . . . . ?
S1 Si2 C22 C23 26.3(2) . . . . ?
S1 Si2 C28 C30 -179.25(17) . . . . ?
S1 Si2 C28 C29 -59.67(17) . . . . ?
S1 Si2 C28 C31 61.6(2) . . . . ?
Si1 C16 C21 C20 -179.71(18) . . . . ?
Si1 C16 C17 C18 179.2(2) . . . . ?
Si1 C10 C11 C12 -171.6(2) . . . . ?
Si1 C10 C15 C14 171.0(2) . . . . ?
Si2 C22 C27 C26 -177.9(2) . . . . ?
Si2 C22 C23 C24 177.5(2) . . . . ?
F10 C43 C42 F9 -1.4(3) . . . . ?
F10 C43 C42 C41 179.1(2) . . . . ?
F7 C40 C41 F8 0.5(4) . . . . ?
F7 C40 C41 C42 -178.1(2) . . . . ?
F6 C39 C40 F7 1.1(3) . . . . ?
F6 C39 C40 C41 -177.7(2) . . . . ?
F11 C45 C46 F12 0.1(3) . . . . ?
F11 C45 C46 C47 179.3(2) . . . . ?
F16 C51 C50 C55 177.56(19) . . . . ?
F16 C51 C50 B1 5.7(3) . . . . ?
F16 C51 C52 F17 2.0(3) . . . . ?
F16 C51 C52 C53 -177.1(2) . . . . ?
F20 C55 C54 F19 1.3(3) . . . . ?
F20 C55 C54 C53 -180.0(2) . . . . ?
F15 C49 C48 F14 -3.0(3) . . . . ?
F15 C49 C48 C47 177.6(2) . . . . ?
F1 C33 C34 F2 -1.8(4) . . . . ?
F1 C33 C34 C35 177.0(2) . . . . ?
F5 C37 C36 F4 -0.6(4) . . . . ?
F5 C37 C36 C35 178.9(2) . . . . ?
F19 C54 C53 F18 0.2(4) . . . . ?
F19 C54 C53 C52 178.0(2) . . . . ?
F9 C42 C41 F8 0.2(4) . . . . ?
F9 C42 C41 C40 178.8(2) . . . . ?
F14 C48 C47 F13 1.2(4) . . . . ?
F14 C48 C47 C46 179.7(2) . . . . ?
F2 C34 C35 F3 0.2(4) . . . . ?
F2 C34 C35 C36 178.7(2) . . . . ?
O1 Si1 C16 C21 167.79(17) . . . . ?
O1 Si1 C16 C17 -11.9(2) . . . . ?
O1 Si1 C10 C11 115.3(2) . . . . ?
O1 Si1 C10 C15 -58.5(2) . . . . ?
O1 Si1 C1 P1 -34.68(17) . . . . ?
O1 Si2 C22 C27 -37.0(3) . . . . ?
O1 Si2 C22 C23 146.2(2) . . . . ?
O1 Si2 C28 C30 63.2(2) . . . . ?
O1 Si2 C28 C29 -177.18(16) . . . . ?
O1 Si2 C28 C31 -56.0(2) . . . . ?
F3 C35 C36 F4 -0.6(4) . . . . ?
F3 C35 C36 C37 179.9(2) . . . . ?
F13 C47 C46 F12 0.2(4) . . . . ?
F13 C47 C46 C45 -179.1(2) . . . . ?
F17 C52 C53 F18 -2.0(4) . . . . ?
F17 C52 C53 C54 -179.8(2) . . . . ?
C38 C43 C42 F9 -179.6(2) . . . . ?
C38 C43 C42 C41 0.8(4) . . . . ?
C38 C39 C40 F7 -179.9(2) . . . . ?
C38 C39 C40 C41 1.3(4) . . . . ?
C16 Si1 O1 Si2 -132.20(15) . . . . ?
C16 Si1 C10 C11 -5.1(2) . . . . ?
C16 Si1 C10 C15 -179.0(2) . . . . ?
C16 Si1 C1 P1 85.27(18) . . . . ?
C16 C21 C20 C19 0.8(4) . . . . ?
C16 C17 C18 C19 0.2(4) . . . . ?
C44 C49 C48 F14 178.0(2) . . . . ?
C44 C49 C48 C47 -1.4(4) . . . . ?
C44 C45 C46 F12 179.0(2) . . . . ?
C44 C45 C46 C47 -1.8(4) . . . . ?
C49 C44 C45 F11 178.4(2) . . . . ?
C49 C44 C45 C46 -0.4(3) . . . . ?
C49 C44 B1 C38 47.3(3) . . . . ?
C49 C44 B1 C32 -74.4(3) . . . . ?
C49 C44 B1 C50 161.8(2) . . . . ?
C49 C48 C47 F13 -179.4(2) . . . . ?
C49 C48 C47 C46 -0.9(4) . . . . ?
C51 C50 C55 F20 -178.81(19) . . . . ?
C51 C50 C55 C54 -0.2(3) . . . . ?
C51 C50 B1 C38 72.7(2) . . . . ?
C51 C50 B1 C44 -50.4(3) . . . . ?
C51 C50 B1 C32 -166.89(19) . . . . ?
C51 C52 C53 F18 177.0(2) . . . . ?
C51 C52 C53 C54 -0.8(4) . . . . ?
C43 C38 C39 F6 176.93(19) . . . . ?
C43 C38 C39 C40 -2.0(3) . . . . ?
C43 C38 B1 C44 21.9(3) . . . . ?
C43 C38 B1 C32 137.9(2) . . . . ?
C43 C38 B1 C50 -99.9(3) . . . . ?
C43 C42 C41 F8 179.7(2) . . . . ?
C43 C42 C41 C40 -1.6(4) . . . . ?
C32 C33 C34 F2 178.8(2) . . . . ?
C32 C33 C34 C35 -2.4(4) . . . . ?
C32 C37 C36 F4 -179.9(2) . . . . ?
C32 C37 C36 C35 -0.4(4) . . . . ?
C39 C38 C43 F10 -177.19(19) . . . . ?
C39 C38 C43 C42 0.9(3) . . . . ?
C39 C38 B1 C44 -165.67(19) . . . . ?
C39 C38 B1 C32 -49.6(3) . . . . ?
C39 C38 B1 C50 72.6(2) . . . . ?
C39 C40 C41 F8 179.3(2) . . . . ?
C39 C40 C41 C42 0.7(4) . . . . ?
C50 C51 C52 F17 -178.9(2) . . . . ?
C50 C51 C52 C53 2.1(4) . . . . ?
C50 C55 C54 F19 -177.5(2) . . . . ?
C50 C55 C54 C53 1.3(4) . . . . ?
C10 Si1 O1 Si2 106.30(16) . . . . ?
C10 Si1 C16 C21 -70.9(2) . . . . ?
C10 Si1 C16 C17 109.4(2) . . . . ?
C10 Si1 C1 P1 -152.40(15) . . . . ?
C10 C11 C12 C13 0.1(4) . . . . ?
C45 C44 C49 F15 -176.9(2) . . . . ?
C45 C44 C49 C48 2.0(3) . . . . ?
C45 C44 B1 C38 -140.3(2) . . . . ?
C45 C44 B1 C32 98.0(2) . . . . ?
C45 C44 B1 C50 -25.8(3) . . . . ?
C48 C47 C46 F12 -178.3(2) . . . . ?
C48 C47 C46 C45 2.4(4) . . . . ?
C14 C13 C12 C11 -2.1(4) . . . . ?
C33 C32 C37 F5 178.9(2) . . . . ?
C33 C32 C37 C36 -1.9(4) . . . . ?
C33 C32 B1 C38 161.0(2) . . . . ?
C33 C32 B1 C44 -75.3(3) . . . . ?
C33 C32 B1 C50 47.4(3) . . . . ?
C33 C34 C35 F3 -178.6(2) . . . . ?
C33 C34 C35 C36 -0.1(4) . . . . ?
C21 C16 C17 C18 -0.5(4) . . . . ?
C21 C20 C19 C18 -1.1(4) . . . . ?
C1 P1 C2 C5 -50.7(2) . . . . ?
C1 P1 C2 C3 -168.1(2) . . . . ?
C1 P1 C2 C4 70.3(2) . . . . ?
C1 P1 C6 C9 68.8(2) . . . . ?
C1 P1 C6 C8 -173.33(19) . . . . ?
C1 P1 C6 C7 -49.4(3) . . . . ?
C1 Si1 O1 Si2 -9.04(17) . . . . ?
C1 Si1 C16 C21 49.2(2) . . . . ?
C1 Si1 C16 C17 -130.43(19) . . . . ?
C1 Si1 C10 C11 -129.5(2) . . . . ?
C1 Si1 C10 C15 56.7(2) . . . . ?
C55 C50 B1 C38 -97.9(2) . . . . ?
C55 C50 B1 C44 139.0(2) . . . . ?
C55 C50 B1 C32 22.4(3) . . . . ?
C55 C54 C53 F18 -178.6(2) . . . . ?
C55 C54 C53 C52 -0.8(4) . . . . ?
C11 C10 C15 C14 -3.0(4) . . . . ?
C22 Si2 O1 Si1 -79.24(17) . . . . ?
C22 Si2 C28 C30 -62.4(2) . . . . ?
C22 Si2 C28 C29 57.2(2) . . . . ?
C22 Si2 C28 C31 178.40(18) . . . . ?
C22 C27 C26 C25 0.1(5) . . . . ?
C22 C23 C24 C25 0.6(5) . . . . ?
C15 C10 C11 C12 2.4(4) . . . . ?
C15 C14 C13 C12 1.5(4) . . . . ?
C37 C32 C33 F1 -176.1(2) . . . . ?
C37 C32 C33 C34 3.2(4) . . . . ?
C37 C32 B1 C38 -25.0(3) . . . . ?
C37 C32 B1 C44 98.7(3) . . . . ?
C37 C32 B1 C50 -138.6(2) . . . . ?
C28 Si2 O1 Si1 154.29(14) . . . . ?
C28 Si2 C22 C27 88.5(2) . . . . ?
C28 Si2 C22 C23 -88.3(2) . . . . ?
C13 C14 C15 C10 1.1(4) . . . . ?
C27 C22 C23 C24 0.7(4) . . . . ?
C27 C26 C25 C24 1.3(5) . . . . ?
C52 C51 C50 C55 -1.6(3) . . . . ?
C52 C51 C50 B1 -173.5(2) . . . . ?
C17 C16 C21 C20 0.0(3) . . . . ?
C34 C35 C36 F4 -179.1(2) . . . . ?
C34 C35 C36 C37 1.4(4) . . . . ?
C23 C22 C27 C26 -1.1(4) . . . . ?
C20 C19 C18 C17 0.6(4) . . . . ?
C2 P1 C1 Si1 150.47(15) . . . . ?
C2 P1 C6 C9 -170.37(18) . . . . ?
C2 P1 C6 C8 -52.5(2) . . . . ?
C2 P1 C6 C7 71.5(3) . . . . ?
C6 P1 C1 Si1 -83.06(18) . . . . ?
C6 P1 C2 C5 -172.47(19) . . . . ?
C6 P1 C2 C3 70.1(2) . . . . ?
C6 P1 C2 C4 -51.5(3) . . . . ?
C26 C25 C24 C23 -1.6(5) . . . . ?
B1 C38 C43 F10 -4.4(3) . . . . ?
B1 C38 C43 C42 173.8(2) . . . . ?
B1 C38 C39 F6 3.4(3) . . . . ?
B1 C38 C39 C40 -175.5(2) . . . . ?
B1 C44 C49 F15 -3.7(3) . . . . ?
B1 C44 C49 C48 175.3(2) . . . . ?
B1 C44 C45 F11 5.4(3) . . . . ?
B1 C44 C45 C46 -173.4(2) . . . . ?
B1 C32 C33 F1 -1.4(4) . . . . ?
B1 C32 C33 C34 178.0(2) . . . . ?
B1 C32 C37 F5 4.5(4) . . . . ?
B1 C32 C37 C36 -176.3(2) . . . . ?
B1 C50 C55 F20 -7.7(3) . . . . ?
B1 C50 C55 C54 171.0(2) . . . . ?

loop_
_exptl_oxdiff_crystal_face_indexfrac_h
_exptl_oxdiff_crystal_face_indexfrac_k
_exptl_oxdiff_crystal_face_indexfrac_l
_exptl_oxdiff_crystal_face_x
_exptl_oxdiff_crystal_face_y
_exptl_oxdiff_crystal_face_z
-1.2826 -4.1293 11.7211 -0.5873 0.1085 0.8020
2.0072 -0.9951 -5.0036 0.5215 -0.0623 -0.0979
-2.9980 4.9939 2.0001 -0.6346 0.0780 -0.3633
1.0104 2.0024 -5.0041 0.2898 0.0211 -0.3511
2.9980 -4.9939 -2.0001 0.6346 -0.0780 0.3633
1.9889 -3.0005 5.0064 0.0704 0.2500 0.4922
-4.0045 -4.9971 -1.0046 -0.1616 -0.8184 0.2582
-2.9924 0.0024 -5.0074 -0.0509 -0.5576 -0.2814
-1.9889 3.0005 -5.0064 -0.0704 -0.2500 -0.4922
5.0031 4.9968 2.0064 0.2142 0.9747 -0.1934
3.0060 4.9975 0.0028 0.1090 0.6620 -0.3230
-0.0120 -4.9991 4.0036 -0.0046 -0.1487 0.5608
-4.9976 -2.9969 -4.0082 -0.1910 -0.9329 -0.0484
-4.0142 -5.0013 5.0015 -0.4825 -0.5528 0.5194
-4.9936 1.9988 -3.0068 -0.4538 -0.5629 -0.3915
5.0089 3.0017 -2.9989 0.5654 0.6231 -0.2564
4.0142 5.0013 -5.0015 0.4825 0.5528 -0.5194
4.9990 -2.9953 -0.9974 0.7096 0.3207 0.2947
-5.0060 0.9946 4.0003 -0.7863 -0.3182 -0.0094
4.0097 1.0042 -5.0019 0.6500 0.2922 -0.2101
-4.9962 3.9952 -0.0036 -0.6980 -0.2998 -0.4156
-2.9900 4.9973 -3.0050 -0.3672 -0.1433 -0.5810
-2.0106 -2.0027 5.0034 -0.3959 -0.1332 0.3299
-2.0061 1.9943 5.0037 -0.5634 0.1274 0.0205
-0.0092 -1.0027 5.0050 -0.2256 0.1562 0.2950
0.0069 -0.9958 -5.0052 0.3093 -0.2865 -0.1404
-1.0026 4.9925 5.0048 -0.5828 0.4350 -0.1902
0.9932 0.9962 5.0060 -0.2032 0.3985 0.1616
-0.9954 -2.9947 -5.0061 0.2869 -0.5288 -0.0069
0.9977 4.9933 5.0063 -0.3706 0.6591 -0.1477
